data_4316634
loop_
_publ_author_name
'William Levason'
'Seema Maheshwari'
'Raju Ratnani'
'Gillian Reid'
'Michael Webster'
'Wenjian Zhang'

_publ_contact_author_address
;   School of Chemistry
    University of Southampton
    Southampton SO17 1BJ, UK
;
_publ_contact_author_email gr@soton.ac.uk
_publ_contact_author_fax '023 8059 3781'
_publ_contact_author_name 'Professor Gillian Reid'
_publ_contact_author_phone '023 8059 3609'
_publ_section_title
;
 Structural Diversity in Supramolecular Complexes of MCl3 (M = As, Sb, Bi)
 with Constrained Thio- and Seleno-Ether Ligands
;
_journal_name_full 'Inorganic Chemistry'
_journal_page_first 9036
_journal_page_last 9048
_journal_paper_doi 10.1021/ic101296e
_journal_volume 49
_journal_year 2010
_chemical_formula_moiety 'C12 H18 Bi Cl3 S2'
_chemical_formula_structural '(C12 H18 S2) (Bi Cl3)'
_chemical_formula_sum 'C12 H18 Bi Cl3 S2'
_chemical_formula_weight 541.71
_chemical_name_systematic
; 
 trichloro(1,2-bis[(ethylthio)methyl]benzene)bismuth(III) 
;
_space_group_IT_number 14
_space_group_name_Hall '-P 2yn'
_symmetry_cell_setting monoclinic
_symmetry_space_group_name_Hall '-P 2yn'
_symmetry_space_group_name_H-M 'P 1 21/n 1'
_atom_sites_solution_hydrogens geom
_atom_sites_solution_primary direct
_atom_sites_solution_secondary difmap
_audit_author_name 'Webster, M.'
_audit_creation_date 2010-04-01
_audit_creation_method 'SHELXL-97 + hand edit'
_cell_angle_alpha 90.00
_cell_angle_beta 104.406(7)
_cell_angle_gamma 90.00
_cell_formula_units_Z 4
_cell_length_a 11.3264(10)
_cell_length_b 7.7619(10)
_cell_length_c 19.630(2)
_cell_measurement_reflns_used 4035
_cell_measurement_temperature 120(2)
_cell_measurement_theta_max 27.48
_cell_measurement_theta_min 2.91
_cell_volume 1671.5(3)
_computing_cell_refinement 'DENZO (Otwinowski & Minor, 1997)'
_computing_data_collection 'COLLECT (Hooft, R.W.W., 1998)'
_computing_data_reduction 'DENZO (Otwinowski & Minor, 1997)'
_computing_structure_refinement 'SHELXL-97 (Sheldrick, 1997)'
_computing_structure_solution 'SHELXS-97 (Sheldrick, 1997)'
_diffrn_ambient_temperature 120(2)
_diffrn_measured_fraction_theta_full 0.998
_diffrn_measured_fraction_theta_max 0.998
_diffrn_measurement_device_type 'Bruker-Nonius 95mm CCD camera on \k-goniostat'
_diffrn_measurement_method '\f & \w scans'
_diffrn_radiation_monochromator '10cm confocal mirrors'
_diffrn_radiation_source 'Bruker-Nonius FR591 rotating anode'
_diffrn_radiation_type MoK\a
_diffrn_radiation_wavelength 0.71073
_diffrn_reflns_av_R_equivalents 0.0631
_diffrn_reflns_av_sigmaI/netI 0.0424
_diffrn_reflns_limit_h_max 14
_diffrn_reflns_limit_h_min -13
_diffrn_reflns_limit_k_max 9
_diffrn_reflns_limit_k_min -10
_diffrn_reflns_limit_l_max 25
_diffrn_reflns_limit_l_min -24
_diffrn_reflns_number 21116
_diffrn_reflns_theta_full 27.51
_diffrn_reflns_theta_max 27.51
_diffrn_reflns_theta_min 3.22
_diffrn_standards_number 0
_exptl_absorpt_coefficient_mu 11.259
_exptl_absorpt_correction_T_max 1.0000
_exptl_absorpt_correction_T_min 0.6277
_exptl_absorpt_correction_type multi-scan
_exptl_absorpt_process_details 'G.M. Sheldrick, (2007). SADABS. Version 2007/2. Bruker AXS Inc.'
_exptl_crystal_colour colourless
_exptl_crystal_density_diffrn 2.153
_exptl_crystal_density_method 'not measured'
_exptl_crystal_description needle
_exptl_crystal_F_000 1024
_exptl_crystal_size_max 0.07
_exptl_crystal_size_mid 0.02
_exptl_crystal_size_min 0.02
_refine_diff_density_max 1.361
_refine_diff_density_min -1.071
_refine_diff_density_rms 0.211
_refine_ls_extinction_method none
_refine_ls_goodness_of_fit_ref 1.116
_refine_ls_hydrogen_treatment constr
_refine_ls_matrix_type full
_refine_ls_number_parameters 163
_refine_ls_number_reflns 3824
_refine_ls_number_restraints 0
_refine_ls_restrained_S_all 1.116
_refine_ls_R_factor_all 0.0413
_refine_ls_R_factor_gt 0.0334
_refine_ls_shift/su_max 0.001
_refine_ls_shift/su_mean 0.000
_refine_ls_structure_factor_coef Fsqd
_refine_ls_weighting_details 'w=1/[\s^2^(Fo^2^)+(0.0000P)^2^+15.7413P] where P=(Fo^2^+2Fc^2^)/3'
_refine_ls_weighting_scheme calc
_refine_ls_wR_factor_gt 0.0709
_refine_ls_wR_factor_ref 0.0761
_reflns_number_gt 3411
_reflns_number_total 3824
_reflns_threshold_expression I>2sigma(I)
_cod_data_source_file ic101296e_si_002_05.cif
_cod_data_source_block 10sm328c
_cod_original_sg_symbol_H-M 'P 21/n'
_cod_database_code 4316634

loop_
_symmetry_equiv_pos_as_xyz
'x, y, z'
'-x+1/2, y+1/2, -z+1/2'
'-x, -y, -z'
'x-1/2, -y-1/2, z-1/2'

loop_
_atom_site_label
_atom_site_type_symbol
_atom_site_fract_x
_atom_site_fract_y
_atom_site_fract_z
_atom_site_U_iso_or_equiv
_atom_site_adp_type
_atom_site_occupancy
_atom_site_symmetry_multiplicity
_atom_site_calc_flag
_atom_site_refinement_flags
_atom_site_disorder_assembly
_atom_site_disorder_group
Bi1 Bi -0.121702(18) -0.13336(3) 0.269379(11) 0.01377(8) Uani 1 1 d . . .
Cl1 Cl -0.25349(13) -0.3184(2) 0.33613(7) 0.0196(3) Uani 1 1 d . . .
Cl2 Cl -0.06944(13) -0.3969(2) 0.20492(8) 0.0214(3) Uani 1 1 d . . .
Cl3 Cl 0.04828(13) -0.1915(2) 0.37433(8) 0.0218(3) Uani 1 1 d . . .
S1 S -0.13364(13) 0.21370(19) 0.34437(7) 0.0160(3) Uani 1 1 d . . .
S2 S 0.08883(13) 0.00201(19) 0.22473(8) 0.0170(3) Uani 1 1 d . . .
C1 C -0.2250(6) 0.2643(10) 0.4615(3) 0.0264(15) Uani 1 1 d . . .
H1A H -0.2340 0.2179 0.5064 0.040 Uiso 1 1 calc R . .
H1B H -0.3057 0.2835 0.4300 0.040 Uiso 1 1 calc R . .
H1C H -0.1806 0.3738 0.4698 0.040 Uiso 1 1 calc R . .
C2 C -0.1546(5) 0.1372(8) 0.4281(3) 0.0194(13) Uani 1 1 d . . .
H2A H -0.1990 0.0262 0.4207 0.023 Uiso 1 1 calc R . .
H2B H -0.0738 0.1165 0.4606 0.023 Uiso 1 1 calc R . .
C3 C -0.0025(5) 0.3567(8) 0.3725(3) 0.0195(13) Uani 1 1 d . . .
H3A H -0.0029 0.4399 0.3342 0.023 Uiso 1 1 calc R . .
H3B H -0.0121 0.4231 0.4138 0.023 Uiso 1 1 calc R . .
C4 C 0.1194(6) 0.2676(8) 0.3914(3) 0.0203(13) Uani 1 1 d . . .
C5 C 0.1815(6) 0.2505(8) 0.4619(3) 0.0206(13) Uani 1 1 d . . .
H5 H 0.1435 0.2891 0.4972 0.025 Uiso 1 1 calc R . .
C6 C 0.2980(6) 0.1782(9) 0.4821(3) 0.0261(14) Uani 1 1 d . . .
H6 H 0.3380 0.1654 0.5305 0.031 Uiso 1 1 calc R . .
C7 C 0.3542(5) 0.1255(9) 0.4305(3) 0.0229(13) Uani 1 1 d . . .
H7 H 0.4347 0.0805 0.4434 0.027 Uiso 1 1 calc R . .
C8 C 0.2935(5) 0.1381(8) 0.3604(3) 0.0212(13) Uani 1 1 d . . .
H8 H 0.3321 0.0981 0.3256 0.025 Uiso 1 1 calc R . .
C9 C 0.1769(5) 0.2081(7) 0.3396(3) 0.0160(12) Uani 1 1 d . . .
C10 C 0.1167(6) 0.2192(8) 0.2612(3) 0.0202(12) Uani 1 1 d . . .
H10A H 0.1704 0.2826 0.2370 0.024 Uiso 1 1 calc R . .
H10B H 0.0387 0.2825 0.2536 0.024 Uiso 1 1 calc R . .
C11 C 0.0306(6) 0.0471(10) 0.1316(3) 0.0248(14) Uani 1 1 d . . .
H11A H -0.0040 -0.0602 0.1074 0.030 Uiso 1 1 calc R . .
H11B H -0.0364 0.1320 0.1256 0.030 Uiso 1 1 calc R . .
C12 C 0.1265(6) 0.1168(9) 0.0963(4) 0.0255(14) Uani 1 1 d . . .
H12A H 0.0891 0.1377 0.0463 0.038 Uiso 1 1 calc R . .
H12B H 0.1924 0.0324 0.1009 0.038 Uiso 1 1 calc R . .
H12C H 0.1597 0.2249 0.1189 0.038 Uiso 1 1 calc R . .

loop_
_atom_site_aniso_label
_atom_site_aniso_U_11
_atom_site_aniso_U_22
_atom_site_aniso_U_33
_atom_site_aniso_U_23
_atom_site_aniso_U_13
_atom_site_aniso_U_12
Bi1 0.01396(11) 0.01209(12) 0.01514(12) 0.00082(8) 0.00338(8) -0.00056(8)
Cl1 0.0190(7) 0.0233(8) 0.0181(7) 0.0002(6) 0.0078(5) -0.0031(6)
Cl2 0.0218(7) 0.0212(7) 0.0218(7) -0.0029(6) 0.0065(6) 0.0035(6)
Cl3 0.0212(7) 0.0196(7) 0.0211(7) 0.0034(6) -0.0018(6) -0.0015(6)
S1 0.0163(7) 0.0164(7) 0.0150(7) 0.0008(5) 0.0036(5) 0.0019(5)
S2 0.0157(7) 0.0155(7) 0.0204(7) -0.0004(6) 0.0055(6) -0.0008(5)
C1 0.028(3) 0.037(4) 0.016(3) 0.000(3) 0.010(3) 0.011(3)
C2 0.019(3) 0.024(3) 0.016(3) 0.006(2) 0.004(2) 0.002(2)
C3 0.013(3) 0.016(3) 0.028(3) 0.001(2) 0.002(2) 0.002(2)
C4 0.021(3) 0.013(3) 0.025(3) -0.003(2) 0.003(2) -0.006(2)
C5 0.024(3) 0.015(3) 0.024(3) 0.000(2) 0.007(2) -0.004(2)
C6 0.023(3) 0.030(4) 0.021(3) 0.003(3) -0.002(3) -0.008(3)
C7 0.014(3) 0.024(3) 0.027(3) 0.005(3) -0.002(2) -0.001(2)
C8 0.012(3) 0.023(3) 0.028(3) 0.000(3) 0.004(2) -0.004(2)
C9 0.019(3) 0.010(3) 0.020(3) 0.002(2) 0.005(2) -0.002(2)
C10 0.022(3) 0.018(3) 0.021(3) 0.002(2) 0.005(2) 0.000(2)
C11 0.023(3) 0.036(4) 0.017(3) -0.001(3) 0.007(2) -0.001(3)
C12 0.028(3) 0.024(4) 0.030(3) 0.002(3) 0.017(3) 0.000(3)

loop_
_atom_type_symbol
_atom_type_description
_atom_type_scat_dispersion_real
_atom_type_scat_dispersion_imag
_atom_type_scat_source
C C 0.0033 0.0016 'International Tables Vol C Tables 4.2.6.8 and 6.1.1.4'
H H 0.0000 0.0000 'International Tables Vol C Tables 4.2.6.8 and 6.1.1.4'
S S 0.1246 0.1234 'International Tables Vol C Tables 4.2.6.8 and 6.1.1.4'
Cl Cl 0.1484 0.1585 'International Tables Vol C Tables 4.2.6.8 and 6.1.1.4'
Bi Bi -4.1077 10.2566 'International Tables Vol C Tables 4.2.6.8 and 6.1.1.4'

loop_
_geom_angle_atom_site_label_1
_geom_angle_atom_site_label_2
_geom_angle_atom_site_label_3
_geom_angle
_geom_angle_site_symmetry_1
_geom_angle_site_symmetry_3
_geom_angle_publ_flag
Cl3 Bi1 Cl2 92.17(5) . . ?
Cl3 Bi1 Cl1 84.66(5) . . ?
Cl2 Bi1 Cl1 92.27(5) . . ?
Cl3 Bi1 S2 78.06(5) . . ?
Cl2 Bi1 S2 80.37(5) . . ?
Cl1 Bi1 S2 160.87(4) . . ?
Cl3 Bi1 S1 83.12(5) . . ?
Cl2 Bi1 S1 168.16(4) . . ?
Cl1 Bi1 S1 98.08(4) . . ?
S2 Bi1 S1 88.01(4) . . ?
Cl3 Bi1 Cl1 141.27(5) . 2_455 ?
Cl2 Bi1 Cl1 113.59(4) . 2_455 ?
Cl1 Bi1 Cl1 120.61(2) . 2_455 ?
S2 Bi1 Cl1 78.43(4) . 2_455 ?
S1 Bi1 Cl1 65.72(4) . 2_455 ?
Cl3 Bi1 S1 146.94(4) . 2_445 ?
Cl2 Bi1 S1 68.72(4) . 2_445 ?
Cl1 Bi1 S1 70.05(4) . 2_445 ?
S2 Bi1 S1 122.18(4) . 2_445 ?
S1 Bi1 S1 120.32(3) . 2_445 ?
Cl1 Bi1 S1 71.68(4) 2_455 2_445 ?
C2 S1 C3 101.8(3) . . ?
C2 S1 Bi1 100.2(2) . . ?
C3 S1 Bi1 123.0(2) . . ?
C11 S2 C10 101.6(3) . . ?
C11 S2 Bi1 104.5(2) . . ?
C10 S2 Bi1 106.7(2) . . ?
C2 C1 H1A 109.5 . . ?
C2 C1 H1B 109.5 . . ?
H1A C1 H1B 109.5 . . ?
C2 C1 H1C 109.5 . . ?
H1A C1 H1C 109.5 . . ?
H1B C1 H1C 109.5 . . ?
C1 C2 S1 112.3(4) . . ?
C1 C2 H2A 109.1 . . ?
S1 C2 H2A 109.1 . . ?
C1 C2 H2B 109.1 . . ?
S1 C2 H2B 109.1 . . ?
H2A C2 H2B 107.9 . . ?
C4 C3 S1 115.0(4) . . ?
C4 C3 H3A 108.5 . . ?
S1 C3 H3A 108.5 . . ?
C4 C3 H3B 108.5 . . ?
S1 C3 H3B 108.5 . . ?
H3A C3 H3B 107.5 . . ?
C5 C4 C9 118.3(6) . . ?
C5 C4 C3 119.6(6) . . ?
C9 C4 C3 122.1(6) . . ?
C4 C5 C6 121.8(6) . . ?
C4 C5 H5 119.1 . . ?
C6 C5 H5 119.1 . . ?
C7 C6 C5 119.0(6) . . ?
C7 C6 H6 120.5 . . ?
C5 C6 H6 120.5 . . ?
C8 C7 C6 120.2(6) . . ?
C8 C7 H7 119.9 . . ?
C6 C7 H7 119.9 . . ?
C7 C8 C9 121.4(6) . . ?
C7 C8 H8 119.3 . . ?
C9 C8 H8 119.3 . . ?
C8 C9 C4 119.3(6) . . ?
C8 C9 C10 118.2(5) . . ?
C4 C9 C10 122.5(5) . . ?
C9 C10 S2 109.5(4) . . ?
C9 C10 H10A 109.8 . . ?
S2 C10 H10A 109.8 . . ?
C9 C10 H10B 109.8 . . ?
S2 C10 H10B 109.8 . . ?
H10A C10 H10B 108.2 . . ?
C12 C11 S2 113.8(5) . . ?
C12 C11 H11A 108.8 . . ?
S2 C11 H11A 108.8 . . ?
C12 C11 H11B 108.8 . . ?
S2 C11 H11B 108.8 . . ?
H11A C11 H11B 107.7 . . ?
C11 C12 H12A 109.5 . . ?
C11 C12 H12B 109.5 . . ?
H12A C12 H12B 109.5 . . ?
C11 C12 H12C 109.5 . . ?
H12A C12 H12C 109.5 . . ?
H12B C12 H12C 109.5 . . ?

loop_
_geom_bond_atom_site_label_1
_geom_bond_atom_site_label_2
_geom_bond_distance
_geom_bond_site_symmetry_2
_geom_bond_publ_flag
Bi1 Cl3 2.4862(15) . ?
Bi1 Cl2 2.5508(15) . ?
Bi1 Cl1 2.6422(14) . ?
Bi1 S2 2.9323(15) . ?
Bi1 S1 3.0889(15) . ?
Bi1 Cl1 3.2875(15) 2_455 ?
Bi1 S1 3.3159(14) 2_445 ?
S1 C2 1.817(6) . ?
S1 C3 1.826(6) . ?
S2 C11 1.817(6) . ?
S2 C10 1.828(7) . ?
C1 C2 1.516(9) . ?
C1 H1A 0.9800 . ?
C1 H1B 0.9800 . ?
C1 H1C 0.9800 . ?
C2 H2A 0.9900 . ?
C2 H2B 0.9900 . ?
C3 C4 1.506(8) . ?
C3 H3A 0.9900 . ?
C3 H3B 0.9900 . ?
C4 C5 1.395(9) . ?
C4 C9 1.414(9) . ?
C5 C6 1.398(9) . ?
C5 H5 0.9500 . ?
C6 C7 1.386(10) . ?
C6 H6 0.9500 . ?
C7 C8 1.379(9) . ?
C7 H7 0.9500 . ?
C8 C9 1.392(8) . ?
C8 H8 0.9500 . ?
C9 C10 1.523(8) . ?
C10 H10A 0.9900 . ?
C10 H10B 0.9900 . ?
C11 C12 1.526(9) . ?
C11 H11A 0.9900 . ?
C11 H11B 0.9900 . ?
C12 H12A 0.9800 . ?
C12 H12B 0.9800 . ?
C12 H12C 0.9800 . ?
